data_2005491
loop_
_publ_author_name
'Chi, L.'
'Chen, H.'
'Deng, S.'
'Zhuang, H.'
'Huang, J.'

_publ_section_title
;
 A New Europium Borosilicate, Eu~3~BSi~2~O~10~
;
_journal_issue 10
_journal_name_full 'Acta Crystallographica Section C'
_journal_page_first 2385
_journal_page_last 2387
_journal_paper_doi 10.1107/S0108270196005069
_journal_volume 52
_journal_year 1996
_chemical_formula_iupac 'Eu3 B1 Si2 O10'
_chemical_formula_moiety 'B1 Eu3 O10 Si2'
_chemical_formula_sum 'B Eu3 O10 Si2'
_chemical_formula_weight 682.86
_chemical_name_systematic
;
Trieuropium Boron Disilicate
;
_space_group_IT_number 61
_symmetry_cell_setting orthorhombic
_symmetry_space_group_name_Hall '-P 2ac 2ab'
_symmetry_space_group_name_H-M 'P b c a'
_atom_type_scat_source IntTabIV
_cell_angle_alpha 90
_cell_angle_beta 90
_cell_angle_gamma 90
_cell_formula_units_Z 8
_cell_length_a 9.673(1)
_cell_length_b 6.992(3)
_cell_length_c 22.867(3)
_cell_measurement_reflns_used 25
_cell_measurement_temperature 293
_cell_measurement_theta_max 17
_cell_measurement_theta_min 14
_cell_volume 1546.6(7)
_computing_cell_refinement CAD-4
_computing_data_collection 'CAD-4 (Enraf-Nonius, 1977)'
_computing_data_reduction 'MolEN (Lorentz polarization) (Fair, 1990)'
_computing_molecular_graphics 'ORTEPII (Johnson, 1976)'
_computing_publication_material 'GCIF, local program'
_computing_structure_refinement 'MolEN LSFM'
_computing_structure_solution 'MolEN (Patterson)'
_diffrn_measurement_device 'Enraf-Nonius CAD-4'
_diffrn_measurement_method \w/2\q
_diffrn_radiation_type MoK\a
_diffrn_radiation_wavelength 0.71073
_diffrn_reflns_av_R_equivalents 0.000
_diffrn_reflns_limit_h_max 17
_diffrn_reflns_limit_h_min 0
_diffrn_reflns_limit_k_max 12
_diffrn_reflns_limit_k_min 0
_diffrn_reflns_limit_l_max 0
_diffrn_reflns_limit_l_min -41
_diffrn_reflns_number 5373
_diffrn_reflns_theta_max 40.0
_diffrn_standards_decay_% 0.0
_diffrn_standards_interval_time 166
_diffrn_standards_number 3
_exptl_absorpt_coefficient_mu 24.44
_exptl_absorpt_correction_T_max 0.997
_exptl_absorpt_correction_T_min 0.358
_exptl_absorpt_correction_type 'empirical, \y scans (North, Phillips & Mathews, 1968)'
_exptl_crystal_colour colourless
_exptl_crystal_density_diffrn 5.87
_exptl_crystal_density_meas ?
_exptl_crystal_description needle
_exptl_crystal_size_max 0.40
_exptl_crystal_size_mid 0.05
_exptl_crystal_size_min 0.01
_refine_diff_density_max 6.94
_refine_diff_density_min -1.56
_refine_ls_extinction_method none
_refine_ls_goodness_of_fit_obs 0.61
_refine_ls_number_parameters 146
_refine_ls_number_reflns 3286
_refine_ls_R_factor_obs 0.0527
_refine_ls_shift/esd_max 0.0004
_refine_ls_structure_factor_coef F
_refine_ls_weighting_details 'w = 1/[\s(F)^2^ + (0.020F)^2^ + 1.0]'
_refine_ls_weighting_scheme calc
_refine_ls_wR_factor_obs 0.0608
_reflns_number_observed 3286
_reflns_number_total 5373
_reflns_observed_criterion refl_observed_if_I_>3.0_sigma(I)
_cod_data_source_file du1155.cif
_cod_data_source_block eu
_cod_depositor_comments
;
The following automatic conversions were performed:

'_geom_bond_publ_flag' value 'No' changed to 'no' according to
/home/saulius/struct/CIF-dictionaries/cif_core.dic dictionary named
'cif_core.dic' version 2.4.1 from 2010-06-29 (22
times).

'_geom_bond_publ_flag' value 'Yes' changed to 'yes'
according to /home/saulius/struct/CIF-dictionaries/cif_core.dic
dictionary named 'cif_core.dic' version 2.4.1 from 2010-06-29 (37
times).

'_geom_angle_publ_flag' value 'No' changed to 'no' according
to /home/saulius/struct/CIF-dictionaries/cif_core.dic dictionary
named 'cif_core.dic' version 2.4.1 from 2010-06-29 (619 times).

Automatic conversion script
Id: cif_fix_values 1715 2011-07-08 13:25:40Z adriana 

The following automatic conversions were performed:

'_exptl_crystal_density_meas' value 'not measured' was changed to '?'
- the value is perceived as not measured.

Automatic conversion script
Id: cif_fix_values 3008 2015-01-20 13:52:24Z robertas 

The following automatic conversions were performed:

'_refine_ls_weighting_scheme' value 'w = 1/[\s(F)^2^ + (0.020F)^2^ +
1.0]' was changed to 'calc'. New tag '_refine_ls_weighting_details'
was created. The value of the new tag was set to 'w = 1/[\s(F)^2^ +
(0.020F)^2^ + 1.0]'.

Automatic conversion script
Id: cif_fix_values 3143 2015-03-26 13:38:13Z robertas 
;
_cod_original_cell_volume 1546.6(8)
_cod_original_formula_sum 'B1 Eu3 O10 Si2'
_cod_database_code 2005491

loop_
_symmetry_equiv_pos_as_xyz
x,y,z
1/2-x,-y,1/2+z
-x,1/2+y,1/2-z
1/2+x,1/2-y,-z
-x,-y,-z
1/2+x,y,1/2-z
x,1/2-y,1/2+z
1/2-x,1/2+y,z

loop_
_atom_site_aniso_label
_atom_site_aniso_U_11
_atom_site_aniso_U_22
_atom_site_aniso_U_33
_atom_site_aniso_U_12
_atom_site_aniso_U_13
_atom_site_aniso_U_23
Eu1 .0065(2) .0075(2) .00500(10) .0007(2) -.0007(2) -.0017(2)
Eu2 .0078(2) .00400(10) .00600(10) -.0006(2) .00200(10) -.00060(10)
Eu3 .00600(10) .00500(10) .00400(10) .00010(10) .00040(10) .00000(10)
Si1 .0080(10) .0035(9) .0040(10) -.0003(9) .0006(9) -.0023(8)
Si2 .0080(10) .0060(10) .0032(9) .0002(9) -.0002(9) -.0006(9)
B .004(3) .011(4) .007(3) .003(3) .004(3) .001(4)
O1 .004(2) .009(3) .005(2) -.001(2) .002(2) .005(2)
O2 .008(3) .021(4) .007(3) -.005(3) -.001(2) .002(3)
O3 .009(3) .013(3) .006(3) -.003(3) .002(2) -.001(3)
O4 .005(3) .023(4) .007(3) .003(3) .003(2) -.004(3)
O5 .011(3) .011(3) .008(3) .008(3) .001(3) .002(3)
O6 .009(3) .011(3) .005(3) .001(3) -.002(2) -.001(3)
O7 .013(3) .010(3) .007(3) .005(3) .002(3) .000(3)
O8 .016(3) .010(3) .002(2) -.006(3) -.002(2) .004(2)
O9 .008(3) .019(4) .005(3) .004(3) -.003(2) -.006(3)
O10 .032(5) .006(3) .011(3) .008(3) .008(3) .004(3)

loop_
_atom_site_label
_atom_site_occupancy
_atom_site_fract_x
_atom_site_fract_y
_atom_site_fract_z
_atom_site_U_iso_or_equiv
_atom_site_thermal_displace_type
Eu1 1.0000 0.13469(6) 0.17862(8) 0.33592(2) 0.00635(8) Uani
Eu2 1.0000 0.73177(5) -0.09239(8) 0.31809(2) 0.00595(8) Uani
Eu3 1.0000 0.49044(5) 0.13630(8) 0.42790(2) 0.00501(7) Uani
Si1 1.0000 -0.1225(3) 0.1423(4) 0.4222(1) 0.0052(5) Uani
Si2 1.0000 0.4394(3) 0.1863(5) 0.2789(1) 0.0057(5) Uani
B 1.0000 0.244(1) 0.339(2) 0.4699(5) 0.007(2) Uani
O1 1.0000 0.4023(8) 0.133(1) 0.2105(3) 0.006(1) Uani
O2 1.0000 -0.2742(9) 0.147(2) 0.3903(4) 0.012(2) Uani
O3 1.0000 0.1076(9) 0.206(1) 0.2221(4) 0.009(1) Uani
O4 1.0000 0.3640(9) 0.337(2) 0.5063(4) 0.012(2) Uani
O5 1.0000 0.1259(9) 0.419(1) 0.4912(4) 0.010(1) Uani
O6 1.0000 -0.0473(9) 0.326(1) 0.3930(4) 0.009(1) Uani
O7 1.0000 0.3444(9) 0.375(1) 0.2894(4) 0.010(1) Uani
O8 1.0000 0.390(1) 0.037(1) 0.3283(3) 0.010(1) Uani
O9 1.0000 0.2603(9) 0.255(1) 0.4180(4) 0.011(1) Uani
O10 1.0000 -0.037(1) -0.040(1) 0.4001(4) 0.016(2) Uani

loop_
_geom_angle_atom_site_label_1
_geom_angle_atom_site_label_2
_geom_angle_atom_site_label_3
_geom_angle_site_symmetry_1
_geom_angle_site_symmetry_3
_geom_angle
_geom_angle_publ_flag
Eu1 Eu1 Eu1 8_545 8_555 114.92(2) no
Eu1 Eu1 Eu2 8_545 1_455 96.58(2) no
Eu1 Eu1 Eu2 8_545 3_655 99.24(2) no
Eu1 Eu1 Eu2 8_545 6_455 59.210(10) no
Eu1 Eu1 Eu2 8_545 8_555 146.37(2) no
Eu1 Eu1 Eu3 8_545 . 58.710(10) no
Eu1 Eu1 Eu3 8_545 8_555 146.49(2) no
Eu1 Eu1 Si1 8_545 . 110.67(6) no
Eu1 Eu1 Si2 8_545 . 61.45(6) no
Eu1 Eu1 Si2 8_545 6_455 109.15(6) no
Eu1 Eu1 O1 8_545 6_455 112.0(2) no
Eu1 Eu1 O3 8_545 . 96.6(2) no
Eu1 Eu1 O6 8_545 . 138.6(2) no
Eu1 Eu1 O7 8_545 . 91.4(2) no
Eu1 Eu1 O7 8_545 8_545 37.2(2) no
Eu1 Eu1 O8 8_545 . 35.7(2) no
Eu1 Eu1 O8 8_545 8_555 152.6(2) no
Eu1 Eu1 O9 8_545 . 84.9(2) no
Eu1 Eu1 O10 8_545 . 81.5(2) no
Eu1 Eu1 Eu2 8_555 1_455 148.06(2) no
Eu1 Eu1 Eu2 8_555 3_655 59.910(10) no
Eu1 Eu1 Eu2 8_555 6_455 105.42(2) no
Eu1 Eu1 Eu2 8_555 8_555 98.19(2) no
Eu1 Eu1 Eu3 8_555 . 66.670(10) no
Eu1 Eu1 Eu3 8_555 8_555 59.360(10) no
Eu1 Eu1 Si1 8_555 . 119.17(6) no
Eu1 Eu1 Si2 8_555 . 59.60(6) no
Eu1 Eu1 Si2 8_555 6_455 107.46(6) no
Eu1 Eu1 O1 8_555 6_455 126.2(2) no
Eu1 Eu1 O3 8_555 . 89.6(2) no
Eu1 Eu1 O6 8_555 . 91.8(2) no
Eu1 Eu1 O7 8_555 . 32.7(2) no
Eu1 Eu1 O7 8_555 8_545 134.9(2) no
Eu1 Eu1 O8 8_555 . 79.4(2) no
Eu1 Eu1 O8 8_555 8_555 38.2(2) no
Eu1 Eu1 O9 8_555 . 61.4(2) no
Eu1 Eu1 O10 8_555 . 144.2(2) no
Eu2 Eu1 Eu2 1_455 3_655 111.94(2) no
Eu2 Eu1 Eu2 1_455 6_455 85.620(10) no
Eu2 Eu1 Eu2 1_455 8_555 49.980(10) no
Eu2 Eu1 Eu3 1_455 . 141.15(2) no
Eu2 Eu1 Eu3 1_455 8_555 97.24(2) no
Eu2 Eu1 Si1 1_455 . 47.46(6) no
Eu2 Eu1 Si2 1_455 . 142.02(6) no
Eu2 Eu1 Si2 1_455 6_455 53.73(6) no
Eu2 Eu1 O1 1_455 6_455 26.1(2) no
Eu2 Eu1 O3 1_455 . 81.3(2) no
Eu2 Eu1 O6 1_455 . 65.5(2) no
Eu2 Eu1 O7 1_455 . 150.1(2) no
Eu2 Eu1 O7 1_455 8_545 69.3(2) no
Eu2 Eu1 O8 1_455 . 131.4(2) no
Eu2 Eu1 O8 1_455 8_555 109.9(2) no
Eu2 Eu1 O9 1_455 . 130.6(2) no
Eu2 Eu1 O10 1_455 . 41.5(2) no
Eu2 Eu1 Eu2 3_655 6_455 50.830(10) no
Eu2 Eu1 Eu2 3_655 8_555 92.08(2) no
Eu2 Eu1 Eu3 3_655 . 102.02(2) no
Eu2 Eu1 Eu3 3_655 8_555 103.58(2) no
Eu2 Eu1 Si1 3_655 . 144.43(6) no
Eu2 Eu1 Si2 3_655 . 49.82(6) no
Eu2 Eu1 Si2 3_655 6_455 58.50(6) no
Eu2 Eu1 O1 3_655 6_455 88.2(2) no
Eu2 Eu1 O3 3_655 . 31.4(2) no
Eu2 Eu1 O6 3_655 . 121.9(2) no
Eu2 Eu1 O7 3_655 . 38.2(2) no
Eu2 Eu1 O7 3_655 8_545 86.4(2) no
Eu2 Eu1 O8 3_655 . 78.3(2) no
Eu2 Eu1 O8 3_655 8_555 65.2(2) no
Eu2 Eu1 O9 3_655 . 116.6(2) no
Eu2 Eu1 O10 3_655 . 152.7(2) no
Eu2 Eu1 Eu2 6_455 8_555 107.86(2) no
Eu2 Eu1 Eu3 6_455 . 102.57(2) no
Eu2 Eu1 Eu3 6_455 8_555 152.30(2) no
Eu2 Eu1 Si1 6_455 . 132.28(6) no
Eu2 Eu1 Si2 6_455 . 56.78(6) no
Eu2 Eu1 Si2 6_455 6_455 56.31(6) no
Eu2 Eu1 O1 6_455 6_455 77.5(2) no
Eu2 Eu1 O3 6_455 . 37.4(2) no
Eu2 Eu1 O6 6_455 . 145.6(2) no
Eu2 Eu1 O7 6_455 . 73.8(2) no
Eu2 Eu1 O7 6_455 8_545 35.6(2) no
Eu2 Eu1 O8 6_455 . 63.9(2) no
Eu2 Eu1 O8 6_455 8_555 114.9(2) no
Eu2 Eu1 O9 6_455 . 133.3(2) no
Eu2 Eu1 O10 6_455 . 110.2(2) no
Eu2 Eu1 Eu3 8_555 . 148.81(2) no
Eu2 Eu1 Eu3 8_555 8_555 56.990(10) no
Eu2 Eu1 Si1 8_555 . 52.35(6) no
Eu2 Eu1 Si2 8_555 . 141.26(6) no
Eu2 Eu1 Si2 8_555 6_455 51.64(6) no
Eu2 Eu1 O1 8_555 6_455 36.4(2) no
Eu2 Eu1 O3 8_555 . 77.1(2) no
Eu2 Eu1 O6 8_555 . 39.0(2) no
Eu2 Eu1 O7 8_555 . 115.9(2) no
Eu2 Eu1 O7 8_555 8_545 113.3(2) no
Eu2 Eu1 O8 8_555 . 170.0(2) no
Eu2 Eu1 O8 8_555 8_555 60.0(2) no
Eu2 Eu1 O9 8_555 . 118.0(2) no
Eu2 Eu1 O10 8_555 . 74.4(2) no
Eu3 Eu1 Eu3 . 8_555 92.43(2) no
Eu3 Eu1 Si1 . . 109.68(6) no
Eu3 Eu1 Si2 . . 55.48(6) no
Eu3 Eu1 Si2 . 6_455 156.96(6) no
Eu3 Eu1 O1 . 6_455 166.9(2) no
Eu3 Eu1 O3 . . 127.3(2) no
Eu3 Eu1 O6 . . 111.7(2) no
Eu3 Eu1 O7 . . 66.3(2) no
Eu3 Eu1 O7 . 8_545 95.4(2) no
Eu3 Eu1 O8 . . 38.6(2) no
Eu3 Eu1 O8 . 8_555 100.9(2) no
Eu3 Eu1 O9 . . 30.9(2) no
Eu3 Eu1 O10 . . 101.5(2) no
Eu3 Eu1 Si1 8_555 . 60.25(6) no
Eu3 Eu1 Si2 8_555 . 118.30(6) no
Eu3 Eu1 Si2 8_555 6_455 103.65(6) no
Eu3 Eu1 O1 8_555 6_455 93.1(2) no
Eu3 Eu1 O3 8_555 . 115.6(2) no
Eu3 Eu1 O6 8_555 . 32.8(2) no
Eu3 Eu1 O7 8_555 . 91.6(2) no
Eu3 Eu1 O7 8_555 8_545 165.7(2) no
Eu3 Eu1 O8 8_555 . 127.6(2) no
Eu3 Eu1 O8 8_555 8_555 38.4(2) no
Eu3 Eu1 O9 8_555 . 63.1(2) no
Eu3 Eu1 O10 8_555 . 89.0(2) no
Si1 Eu1 Si2 . . 165.01(8) no
Si1 Eu1 Si2 . 6_455 92.75(8) no
Si1 Eu1 O1 . 6_455 63.4(2) no
Si1 Eu1 O3 . . 122.8(2) no
Si1 Eu1 O6 . . 29.8(2) no
Si1 Eu1 O7 . . 151.8(2) no
Si1 Eu1 O7 . 8_545 105.8(2) no
Si1 Eu1 O8 . . 137.2(2) no
Si1 Eu1 O8 . 8_555 92.7(2) no
Si1 Eu1 O9 . . 85.7(2) no
Si1 Eu1 O10 . . 30.2(2) no
Si2 Eu1 Si2 . 6_455 101.86(8) no
Si2 Eu1 O1 . 6_455 130.6(2) no
Si2 Eu1 O3 . . 71.9(2) no
Si2 Eu1 O6 . . 151.1(2) no
Si2 Eu1 O7 . . 30.2(2) no
Si2 Eu1 O7 . 8_545 75.9(2) no
Si2 Eu1 O8 . . 29.9(2) no
Si2 Eu1 O8 . 8_555 92.4(2) no
Si2 Eu1 O9 . . 80.9(2) no
Si2 Eu1 O10 . . 142.5(2) no
Si2 Eu1 O1 6_455 6_455 30.1(2) no
Si2 Eu1 O3 6_455 . 30.1(2) no
Si2 Eu1 O6 6_455 . 90.4(2) no
Si2 Eu1 O7 6_455 . 96.4(2) no
Si2 Eu1 O7 6_455 8_545 72.7(2) no
Si2 Eu1 O8 6_455 . 119.6(2) no
Si2 Eu1 O8 6_455 8_555 82.7(2) no
Si2 Eu1 O9 6_455 . 165.4(3) no
Si2 Eu1 O10 6_455 . 95.2(2) no
O1 Eu1 O3 6_455 . 60.0(3) no
O1 Eu1 O6 6_455 . 68.4(3) no
O1 Eu1 O7 6_455 . 125.3(3) no
O1 Eu1 O7 6_455 8_545 76.9(3) no
O1 Eu1 O8 6_455 . 139.0(3) no
O1 Eu1 O8 6_455 8_555 90.7(3) no
O1 Eu1 O9 6_455 . 148.2(3) no
O1 Eu1 O10 6_455 . 66.7(3) no
O3 Eu1 O6 . . 115.6(3) no
O3 Eu1 O7 . . 69.1(3) no
O3 Eu1 O7 . 8_545 68.3(3) no
O3 Eu1 O8 . . 93.1(3) no
O3 Eu1 O8 . 8_555 81.4(3) no
O3 Eu1 O9 . . 147.8(3) no
O3 Eu1 O10 . . 121.3(3) no
O6 Eu1 O7 . . 123.2(3) no
O6 Eu1 O7 . 8_545 133.0(3) no
O6 Eu1 O8 . . 150.0(3) no
O6 Eu1 O8 . 8_555 63.0(3) no
O6 Eu1 O9 . . 81.1(3) no
O6 Eu1 O10 . . 60.0(3) no
O7 Eu1 O7 . 8_545 102.5(3) no
O7 Eu1 O8 . . 57.4(3) no
O7 Eu1 O8 . 8_555 62.2(3) no
O7 Eu1 O9 . . 78.7(3) no
O7 Eu1 O10 . . 167.8(3) no
O7 Eu1 O8 8_545 . 63.9(3) no
O7 Eu1 O8 8_545 8_555 149.5(3) no
O7 Eu1 O9 8_545 . 121.7(3) no
O7 Eu1 O10 8_545 . 77.8(3) no
O8 Eu1 O8 . 8_555 116.9(3) no
O8 Eu1 O9 . . 69.5(3) no
O8 Eu1 O10 . . 113.3(3) no
O8 Eu1 O9 8_555 . 82.9(3) no
O8 Eu1 O10 8_555 . 122.9(3) no
O9 Eu1 O10 . . 90.7(3) no
Eu1 Eu2 Eu1 1_655 3_645 88.180(10) no
Eu1 Eu2 Eu1 1_655 6_555 94.830(10) no
Eu1 Eu2 Eu1 1_655 8_545 168.53(2) no
Eu1 Eu2 Eu2 1_655 8_645 110.08(2) no
Eu1 Eu2 Eu2 1_655 8_655 58.470(10) no
Eu1 Eu2 Eu3 1_655 . 107.84(2) no
Eu1 Eu2 Eu3 1_655 8_645 63.980(10) no
Eu1 Eu2 Si1 1_655 1_655 46.85(6) no
Eu1 Eu2 Si1 1_655 8_545 118.62(6) no
Eu1 Eu2 Si2 1_655 . 119.87(6) no
Eu1 Eu2 Si2 1_655 3_645 138.19(6) no
Eu1 Eu2 O1 1_655 3_645 148.7(2) no
Eu1 Eu2 O1 1_655 6_555 27.7(2) no
Eu1 Eu2 O2 1_655 1_655 69.3(2) no
Eu1 Eu2 O2 1_655 8_545 96.2(2) no
Eu1 Eu2 O3 1_655 3_645 72.5(2) no
Eu1 Eu2 O3 1_655 6_555 95.7(2) no
Eu1 Eu2 O6 1_655 8_545 131.6(2) no
Eu1 Eu2 O7 1_655 3_645 112.6(2) no
Eu1 Eu2 O10 1_655 1_655 37.4(2) no
Eu1 Eu2 Eu1 3_645 6_555 60.870(10) no
Eu1 Eu2 Eu1 3_645 8_545 102.50(2) no
Eu1 Eu2 Eu2 3_645 8_645 65.020(10) no
Eu1 Eu2 Eu2 3_645 8_655 111.03(2) no
Eu1 Eu2 Eu3 3_645 . 159.15(2) no
Eu1 Eu2 Eu3 3_645 8_645 97.95(2) no
Eu1 Eu2 Si1 3_645 1_655 134.46(6) no
Eu1 Eu2 Si1 3_645 8_545 121.31(6) no
Eu1 Eu2 Si2 3_645 . 104.49(5) no
Eu1 Eu2 Si2 3_645 3_645 50.93(6) no
Eu1 Eu2 O1 3_645 3_645 67.8(2) no
Eu1 Eu2 O1 3_645 6_555 78.6(2) no
Eu1 Eu2 O2 3_645 1_655 153.3(2) no
Eu1 Eu2 O2 3_645 8_545 103.5(2) no
Eu1 Eu2 O3 3_645 3_645 36.6(2) no
Eu1 Eu2 O3 3_645 6_555 99.0(2) no
Eu1 Eu2 O6 3_645 8_545 135.8(2) no
Eu1 Eu2 O7 3_645 3_645 39.8(2) no
Eu1 Eu2 O10 3_645 1_655 111.0(2) no
Eu1 Eu2 Eu1 6_555 8_545 94.07(2) no
Eu1 Eu2 Eu2 6_555 8_645 118.81(2) no
Eu1 Eu2 Eu2 6_555 8_655 64.150(10) no
Eu1 Eu2 Eu3 6_555 . 103.47(2) no
Eu1 Eu2 Eu3 6_555 8_645 151.66(2) no
Eu1 Eu2 Si1 6_555 1_655 119.94(6) no
Eu1 Eu2 Si1 6_555 8_545 146.11(6) no
Eu1 Eu2 Si2 6_555 . 49.34(5) no
Eu1 Eu2 Si2 6_555 3_645 60.39(6) no
Eu1 Eu2 O1 6_555 3_645 90.7(2) no
Eu1 Eu2 O1 6_555 6_555 67.4(2) no
Eu1 Eu2 O2 6_555 1_655 105.5(2) no
Eu1 Eu2 O2 6_555 8_545 160.5(2) no
Eu1 Eu2 O3 6_555 3_645 95.5(2) no
Eu1 Eu2 O3 6_555 6_555 38.2(2) no
Eu1 Eu2 O6 6_555 8_545 121.4(2) no
Eu1 Eu2 O7 6_555 3_645 32.6(2) no
Eu1 Eu2 O10 6_555 1_655 131.6(2) no
Eu1 Eu2 Eu2 8_545 8_645 71.56(2) no
Eu1 Eu2 Eu2 8_545 8_655 119.89(2) no
Eu1 Eu2 Eu3 8_545 . 62.910(10) no
Eu1 Eu2 Eu3 8_545 8_645 109.73(2) no
Eu1 Eu2 Si1 8_545 1_655 121.95(6) no
Eu1 Eu2 Si1 8_545 8_545 52.06(6) no
Eu1 Eu2 Si2 8_545 . 61.89(5) no
Eu1 Eu2 Si2 8_545 3_645 53.13(6) no
Eu1 Eu2 O1 8_545 3_645 38.2(2) no
Eu1 Eu2 O1 8_545 6_555 158.5(2) no
Eu1 Eu2 O2 8_545 1_655 101.3(2) no
Eu1 Eu2 O2 8_545 8_545 77.4(2) no
Eu1 Eu2 O3 8_545 3_645 113.8(2) no
Eu1 Eu2 O3 8_545 6_555 86.9(2) no
Eu1 Eu2 O6 8_545 8_545 36.9(2) no
Eu1 Eu2 O7 8_545 3_645 78.7(2) no
Eu1 Eu2 O10 8_545 1_655 132.3(2) no
Eu2 Eu2 Eu2 8_645 8_655 168.48(2) no
Eu2 Eu2 Eu3 8_645 . 118.85(2) no
Eu2 Eu2 Eu3 8_645 8_645 58.580(10) no
Eu2 Eu2 Si1 8_645 1_655 117.63(6) no
Eu2 Eu2 Si1 8_645 8_545 57.04(6) no
Eu2 Eu2 Si2 8_645 . 128.77(6) no
Eu2 Eu2 Si2 8_645 3_645 64.34(6) no
Eu2 Eu2 O1 8_645 3_645 42.3(2) no
Eu2 Eu2 O1 8_645 6_555 126.2(2) no
Eu2 Eu2 O2 8_645 1_655 135.3(2) no
Eu2 Eu2 O2 8_645 8_545 42.0(2) no
Eu2 Eu2 O3 8_645 3_645 47.1(2) no
Eu2 Eu2 O3 8_645 6_555 148.4(2) no
Eu2 Eu2 O6 8_645 8_545 81.2(2) no
Eu2 Eu2 O7 8_645 3_645 86.6(2) no
Eu2 Eu2 O10 8_645 1_655 92.7(2) no
Eu2 Eu2 Eu3 8_655 . 68.98(2) no
Eu2 Eu2 Eu3 8_655 8_645 113.01(2) no
Eu2 Eu2 Si1 8_655 1_655 56.52(6) no
Eu2 Eu2 Si1 8_655 8_545 127.62(6) no
Eu2 Eu2 Si2 8_655 . 62.21(5) no
Eu2 Eu2 Si2 8_655 3_645 122.53(6) no
Eu2 Eu2 O1 8_655 3_645 148.0(2) no
Eu2 Eu2 O1 8_655 6_555 43.1(2) no
Eu2 Eu2 O2 8_655 1_655 45.1(2) no
Eu2 Eu2 O2 8_655 8_545 135.3(2) no
Eu2 Eu2 O3 8_655 3_645 123.0(2) no
Eu2 Eu2 O3 8_655 6_555 40.7(2) no
Eu2 Eu2 O6 8_655 8_545 107.1(2) no
Eu2 Eu2 O7 8_655 3_645 96.7(2) no
Eu2 Eu2 O10 8_655 1_655 78.5(2) no
Eu3 Eu2 Eu3 . 8_645 101.05(2) no
Eu3 Eu2 Si1 . 1_655 64.13(6) no
Eu3 Eu2 Si1 . 8_545 63.07(6) no
Eu3 Eu2 Si2 . . 56.19(5) no
Eu3 Eu2 Si2 . 3_645 110.39(6) no
Eu3 Eu2 O1 . 3_645 100.7(2) no
Eu3 Eu2 O1 . 6_555 109.4(2) no
Eu3 Eu2 O2 . 1_655 38.6(2) no
Eu3 Eu2 O2 . 8_545 88.3(2) no
Eu3 Eu2 O3 . 3_645 160.9(2) no
Eu3 Eu2 O3 . 6_555 66.9(2) no
Eu3 Eu2 O6 . 8_545 38.1(2) no
Eu3 Eu2 O7 . 3_645 119.6(2) no
Eu3 Eu2 O10 . 1_655 89.7(2) no
Eu3 Eu2 Si1 8_645 1_655 60.02(6) no
Eu3 Eu2 Si1 8_645 8_545 59.81(6) no
Eu3 Eu2 Si2 8_645 . 157.24(5) no
Eu3 Eu2 Si2 8_645 3_645 122.67(6) no
Eu3 Eu2 O1 8_645 3_645 98.5(2) no
Eu3 Eu2 O1 8_645 6_555 91.1(2) no
Eu3 Eu2 O2 8_645 1_655 85.2(2) no
Eu3 Eu2 O2 8_645 8_545 32.4(2) no
Eu3 Eu2 O3 8_645 3_645 61.4(2) no
Eu3 Eu2 O3 8_645 6_555 152.9(2) no
Eu3 Eu2 O6 8_645 8_545 86.8(2) no
Eu3 Eu2 O7 8_645 3_645 136.4(2) no
Eu3 Eu2 O10 8_645 1_655 34.5(2) no
Si1 Eu2 Si1 1_655 8_545 83.70(8) no
Si1 Eu2 Si2 1_655 . 104.82(8) no
Si1 Eu2 Si2 1_655 3_645 174.53(8) no
Si1 Eu2 O1 1_655 3_645 147.6(2) no
Si1 Eu2 O1 1_655 6_555 63.9(2) no
Si1 Eu2 O2 1_655 1_655 29.3(2) no
Si1 Eu2 O2 1_655 8_545 79.1(2) no
Si1 Eu2 O3 1_655 3_645 108.3(2) no
Si1 Eu2 O3 1_655 6_555 93.2(2) no
Si1 Eu2 O6 1_655 8_545 85.6(2) no
Si1 Eu2 O7 1_655 3_645 151.2(2) no
Si1 Eu2 O10 1_655 1_655 29.8(2) no
Si1 Eu2 Si2 8_545 . 104.05(8) no
Si1 Eu2 Si2 8_545 3_645 93.73(8) no
Si1 Eu2 O1 8_545 3_645 64.0(2) no
Si1 Eu2 O1 8_545 6_555 145.1(2) no
Si1 Eu2 O2 8_545 1_655 83.3(2) no
Si1 Eu2 O2 8_545 8_545 30.4(2) no
Si1 Eu2 O3 8_545 3_645 99.5(2) no
Si1 Eu2 O3 8_545 6_555 125.5(2) no
Si1 Eu2 O6 8_545 8_545 30.1(2) no
Si1 Eu2 O7 8_545 3_645 124.3(2) no
Si1 Eu2 O10 8_545 1_655 81.3(2) no
Si2 Eu2 Si2 . 3_645 71.06(8) no
Si2 Eu2 O1 . 3_645 86.6(2) no
Si2 Eu2 O1 . 6_555 96.9(2) no
Si2 Eu2 O2 . 1_655 76.5(2) no
Si2 Eu2 O2 . 8_545 134.4(2) no
Si2 Eu2 O3 . 3_645 141.0(2) no
Si2 Eu2 O3 . 6_555 25.0(2) no
Si2 Eu2 O6 . 8_545 74.5(2) no
Si2 Eu2 O7 . 3_645 65.2(2) no
Si2 Eu2 O10 . 1_655 134.3(2) no
Si2 Eu2 O1 3_645 3_645 30.7(2) no
Si2 Eu2 O1 3_645 6_555 119.6(2) no
Si2 Eu2 O2 3_645 1_655 145.6(2) no
Si2 Eu2 O2 3_645 8_545 101.1(2) no
Si2 Eu2 O3 3_645 3_645 76.9(2) no
Si2 Eu2 O3 3_645 6_555 84.4(2) no
Si2 Eu2 O6 3_645 8_545 89.8(2) no
Si2 Eu2 O7 3_645 3_645 30.7(2) no
Si2 Eu2 O10 3_645 1_655 154.6(2) no
O1 Eu2 O1 3_645 6_555 146.0(3) no
O1 Eu2 O2 3_645 1_655 138.2(3) no
O1 Eu2 O2 3_645 8_545 71.7(3) no
O1 Eu2 O3 3_645 3_645 76.4(3) no
O1 Eu2 O3 3_645 6_555 107.3(3) no
O1 Eu2 O6 3_645 8_545 68.0(3) no
O1 Eu2 O7 3_645 3_645 61.1(3) no
O1 Eu2 O10 3_645 1_655 132.9(3) no
O1 Eu2 O2 6_555 1_655 74.8(3) no
O1 Eu2 O2 6_555 8_545 123.6(3) no
O1 Eu2 O3 6_555 3_645 80.0(3) no
O1 Eu2 O3 6_555 6_555 71.9(3) no
O1 Eu2 O6 6_555 8_545 145.5(3) no
O1 Eu2 O7 6_555 3_645 89.7(3) no
O1 Eu2 O10 6_555 1_655 64.2(3) no
O2 Eu2 O2 1_655 8_545 93.4(3) no
O2 Eu2 O3 1_655 3_645 137.5(3) no
O2 Eu2 O3 1_655 6_555 70.3(3) no
O2 Eu2 O6 1_655 8_545 70.7(3) no
O2 Eu2 O7 1_655 3_645 136.5(3) no
O2 Eu2 O10 1_655 1_655 58.9(3) no
O2 Eu2 O3 8_545 3_645 72.8(3) no
O2 Eu2 O3 8_545 6_555 154.8(3) no
O2 Eu2 O6 8_545 8_545 60.3(3) no
O2 Eu2 O7 8_545 3_645 127.9(3) no
O2 Eu2 O10 8_545 1_655 62.8(3) no
O3 Eu2 O3 3_645 6_555 132.2(3) no
O3 Eu2 O6 3_645 8_545 127.5(3) no
O3 Eu2 O7 3_645 3_645 75.9(3) no
O3 Eu2 O10 3_645 1_655 79.4(3) no
O3 Eu2 O6 6_555 8_545 95.4(3) no
O3 Eu2 O7 6_555 3_645 66.3(3) no
O3 Eu2 O10 6_555 1_655 118.8(3) no
O6 Eu2 O7 8_545 3_645 115.0(3) no
O6 Eu2 O10 8_545 1_655 97.6(3) no
O7 Eu2 O10 3_645 1_655 146.8(3) no
Eu1 Eu3 Eu1 . 8_545 61.930(10) no
Eu1 Eu3 Eu2 . . 102.17(2) no
Eu1 Eu3 Eu2 . 8_655 101.74(2) no
Eu1 Eu3 Eu3 . 5_656 121.85(2) no
Eu1 Eu3 Si2 . . 50.14(5) no
Eu1 Eu3 B . . 56.2(2) no
Eu1 Eu3 O2 . 1_655 127.6(2) no
Eu1 Eu3 O4 . . 85.3(2) no
Eu1 Eu3 O5 . 4_556 156.3(2) no
Eu1 Eu3 O5 . 8_545 87.7(2) no
Eu1 Eu3 O6 . 8_545 95.1(2) no
Eu1 Eu3 O8 . . 40.4(2) no
Eu1 Eu3 O9 . . 29.7(2) no
Eu1 Eu3 O10 . 8_555 87.3(3) no
Eu1 Eu3 Eu2 8_545 . 60.100(10) no
Eu1 Eu3 Eu2 8_545 8_655 104.07(2) no
Eu1 Eu3 Eu3 8_545 5_656 93.97(2) no
Eu1 Eu3 Si2 8_545 . 61.44(6) no
Eu1 Eu3 B 8_545 . 108.1(2) no
Eu1 Eu3 O2 8_545 1_655 97.0(2) no
Eu1 Eu3 O4 8_545 . 130.8(2) no
Eu1 Eu3 O5 8_545 4_556 117.3(2) no
Eu1 Eu3 O5 8_545 8_545 70.6(2) no
Eu1 Eu3 O6 8_545 8_545 33.5(2) no
Eu1 Eu3 O8 8_545 . 37.5(2) no
Eu1 Eu3 O9 8_545 . 86.9(2) no
Eu1 Eu3 O10 8_545 8_555 132.1(2) no
Eu2 Eu3 Eu2 . 8_655 52.430(10) no
Eu2 Eu3 Eu3 . 5_656 109.44(2) no
Eu2 Eu3 Si2 . . 58.49(5) no
Eu2 Eu3 B . . 157.3(2) no
Eu2 Eu3 O2 . 1_655 37.1(2) no
Eu2 Eu3 O4 . . 169.1(2) no
Eu2 Eu3 O5 . 4_556 96.4(2) no
Eu2 Eu3 O5 . 8_545 115.2(2) no
Eu2 Eu3 O6 . 8_545 41.3(2) no
Eu2 Eu3 O8 . . 62.0(2) no
Eu2 Eu3 O9 . . 131.2(2) no
Eu2 Eu3 O10 . 8_555 96.1(3) no
Eu2 Eu3 Eu3 8_655 5_656 136.25(2) no
Eu2 Eu3 Si2 8_655 . 56.56(5) no
Eu2 Eu3 B 8_655 . 120.3(2) no
Eu2 Eu3 O2 8_655 1_655 33.3(2) no
Eu2 Eu3 O4 8_655 . 118.7(2) no
Eu2 Eu3 O5 8_655 4_556 101.3(2) no
Eu2 Eu3 O5 8_655 8_545 165.6(2) no
Eu2 Eu3 O6 8_655 8_545 93.7(2) no
Eu2 Eu3 O8 8_655 . 80.3(2) no
Eu2 Eu3 O9 8_655 . 112.9(2) no
Eu2 Eu3 O10 8_655 8_555 44.2(3) no
Eu3 Eu3 Si2 5_656 . 155.35(6) no
Eu3 Eu3 B 5_656 . 89.9(2) no
Eu3 Eu3 O2 5_656 1_655 106.0(2) no
Eu3 Eu3 O4 5_656 . 72.2(2) no
Eu3 Eu3 O5 5_656 4_556 36.1(2) no
Eu3 Eu3 O5 5_656 8_545 34.7(2) no
Eu3 Eu3 O6 5_656 8_545 79.8(2) no
Eu3 Eu3 O8 5_656 . 130.4(2) no
Eu3 Eu3 O9 5_656 . 107.5(2) no
Eu3 Eu3 O10 5_656 8_555 133.9(2) no
Si2 Eu3 B . . 99.0(2) no
Si2 Eu3 O2 . 1_655 77.4(2) no
Si2 Eu3 O4 . . 124.1(2) no
Si2 Eu3 O5 . 4_556 152.9(2) no
Si2 Eu3 O5 . 8_545 126.6(2) no
Si2 Eu3 O6 . 8_545 78.2(2) no
Si2 Eu3 O8 . . 26.1(2) no
Si2 Eu3 O9 . . 74.8(2) no
Si2 Eu3 O10 . 8_555 70.7(2) no
B Eu3 O2 . 1_655 149.3(4) no
B Eu3 O4 . . 29.2(3) no
B Eu3 O5 . 4_556 106.4(3) no
B Eu3 O5 . 8_545 74.0(3) no
B Eu3 O6 . 8_545 137.6(3) no
B Eu3 O8 . . 96.5(3) no
B Eu3 O9 . . 26.5(3) no
B Eu3 O10 . 8_555 77.5(4) no
O2 Eu3 O4 1_655 . 132.1(3) no
O2 Eu3 O5 1_655 4_556 75.9(3) no
O2 Eu3 O5 1_655 8_545 132.6(3) no
O2 Eu3 O6 1_655 8_545 72.2(3) no
O2 Eu3 O8 1_655 . 92.8(3) no
O2 Eu3 O9 1_655 . 145.9(3) no
O2 Eu3 O10 1_655 8_555 72.5(4) no
O4 Eu3 O5 . 4_556 78.7(3) no
O4 Eu3 O5 . 8_545 72.6(3) no
O4 Eu3 O6 . 8_545 146.9(3) no
O4 Eu3 O8 . . 125.6(3) no
O4 Eu3 O9 . . 55.7(3) no
O4 Eu3 O10 . 8_555 76.2(3) no
O5 Eu3 O5 4_556 8_545 70.9(3) no
O5 Eu3 O6 4_556 8_545 89.1(3) no
O5 Eu3 O8 4_556 . 151.8(3) no
O5 Eu3 O9 4_556 . 131.8(3) no
O5 Eu3 O10 4_556 8_555 105.5(3) no
O5 Eu3 O6 8_545 8_545 74.4(3) no
O5 Eu3 O8 8_545 . 100.8(3) no
O5 Eu3 O9 8_545 . 80.6(3) no
O5 Eu3 O10 8_545 8_555 148.6(3) no
O6 Eu3 O8 8_545 . 62.8(3) no
O6 Eu3 O9 8_545 . 120.0(3) no
O6 Eu3 O10 8_545 8_555 136.9(3) no
O8 Eu3 O9 . . 70.0(3) no
O8 Eu3 O10 . 8_555 95.3(3) no
O9 Eu3 O10 . 8_555 79.8(4) no
Eu1 Si1 Eu2 . 1_455 85.69(7) no
Eu1 Si1 Eu2 . 8_555 75.59(7) no
Eu1 Si1 O2 . . 115.0(3) no
Eu1 Si1 O4 . 4_456 132.1(3) no
Eu1 Si1 O6 . . 48.1(3) no
Eu1 Si1 O10 . . 57.7(4) no
Eu2 Si1 Eu2 1_455 8_555 66.44(6) no
Eu2 Si1 O2 1_455 . 44.7(3) no
Eu2 Si1 O4 1_455 4_456 138.2(4) no
Eu2 Si1 O6 1_455 . 107.3(3) no
Eu2 Si1 O10 1_455 . 65.5(4) no
Eu2 Si1 O2 8_555 . 50.2(3) no
Eu2 Si1 O4 8_555 4_456 131.4(4) no
Eu2 Si1 O6 8_555 . 51.8(3) no
Eu2 Si1 O10 8_555 . 113.5(4) no
O2 Si1 O4 . 4_456 111.6(5) no
O2 Si1 O6 . . 101.6(5) no
O2 Si1 O10 . . 109.8(6) no
O4 Si1 O6 4_456 . 111.9(5) no
O4 Si1 O10 4_456 . 115.1(5) no
O6 Si1 O10 . . 105.8(5) no
Eu1 Si2 Eu1 . 6_555 149.50(10) no
Eu1 Si2 Eu2 . . 128.10(10) no
Eu1 Si2 Eu2 . 3_655 79.25(7) no
Eu1 Si2 Eu3 . . 74.39(7) no
Eu1 Si2 O1 . . 100.4(3) no
Eu1 Si2 O3 . 6_555 156.7(3) no
Eu1 Si2 O7 . . 55.7(3) no
Eu1 Si2 O8 . . 55.6(3) no
Eu1 Si2 Eu2 6_555 . 74.36(7) no
Eu1 Si2 Eu2 6_555 3_655 75.23(7) no
Eu1 Si2 Eu3 6_555 . 135.60(10) no
Eu1 Si2 O1 6_555 . 49.7(3) no
Eu1 Si2 O3 6_555 6_555 53.7(3) no
Eu1 Si2 O7 6_555 . 117.6(3) no
Eu1 Si2 O8 6_555 . 137.0(4) no
Eu2 Si2 Eu2 . 3_655 149.30(10) no
Eu2 Si2 Eu3 . . 65.32(6) no
Eu2 Si2 O1 . . 106.7(3) no
Eu2 Si2 O3 . 6_555 41.9(3) no
Eu2 Si2 O7 . . 149.2(3) no
Eu2 Si2 O8 . . 72.7(3) no
Eu2 Si2 Eu3 3_655 . 144.40(10) no
Eu2 Si2 O1 3_655 . 48.2(3) no
Eu2 Si2 O3 3_655 6_555 118.0(3) no
Eu2 Si2 O7 3_655 . 54.0(3) no
Eu2 Si2 O8 3_655 . 130.7(4) no
Eu3 Si2 O1 . . 160.5(3) no
Eu3 Si2 O3 . 6_555 83.2(3) no
Eu3 Si2 O7 . . 91.0(3) no
Eu3 Si2 O8 . . 44.5(3) no
O1 Si2 O3 . 6_555 102.8(4) no
O1 Si2 O7 . . 101.6(5) no
O1 Si2 O8 . . 116.9(5) no
O3 Si2 O7 6_555 . 119.9(5) no
O3 Si2 O8 6_555 . 111.1(5) no
O7 Si2 O8 . . 104.8(5) no
Eu3 B O4 . . 61.5(6) no
Eu3 B O5 . . 175.4(9) no
Eu3 B O9 . . 53.0(6) no
O4 B O5 . . 119.0(10) no
O4 B O9 . . 114.0(10) no
O5 B O9 . . 127.0(10) no
Eu1 O1 Eu2 6_555 3_655 105.4(3) no
Eu1 O1 Eu2 6_555 6_455 126.3(3) no
Eu1 O1 Si2 6_555 . 100.2(4) no
Eu2 O1 Eu2 3_655 6_455 94.6(3) no
Eu2 O1 Si2 3_655 . 101.2(4) no
Eu2 O1 Si2 6_455 . 124.3(4) no
Eu2 O2 Eu2 1_455 8_555 93.0(3) no
Eu2 O2 Eu3 1_455 1_455 104.4(4) no
Eu2 O2 Si1 1_455 . 105.9(5) no
Eu2 O2 Eu3 8_555 1_455 114.3(4) no
Eu2 O2 Si1 8_555 . 99.4(4) no
Eu3 O2 Si1 1_455 . 132.8(5) no
Eu1 O3 Eu2 . 3_655 112.0(3) no
Eu1 O3 Eu2 . 6_455 104.4(3) no
Eu1 O3 Si2 . 6_455 96.2(4) no
Eu2 O3 Eu2 3_655 6_455 92.2(3) no
Eu2 O3 Si2 3_655 6_455 136.1(5) no
Eu2 O3 Si2 6_455 6_455 113.1(5) no
Eu3 O4 Si1 . 4_556 134.4(5) no
Eu3 O4 B . . 89.3(6) no
Si1 O4 B 4_556 . 129.9(7) no
Eu3 O5 Eu3 4_456 8_555 109.1(4) no
Eu3 O5 B 4_456 . 134.1(8) no
Eu3 O5 B 8_555 . 116.2(7) no
Eu1 O6 Eu2 . 8_555 104.0(3) no
Eu1 O6 Eu3 . 8_555 113.7(3) no
Eu1 O6 Si1 . . 102.1(4) no
Eu2 O6 Eu3 8_555 8_555 100.6(3) no
Eu2 O6 Si1 8_555 . 98.1(4) no
Eu3 O6 Si1 8_555 . 133.7(5) no
Eu1 O7 Eu1 . 8_555 110.2(3) no
Eu1 O7 Eu2 . 3_655 102.0(3) no
Eu1 O7 Si2 . . 94.1(4) no
Eu1 O7 Eu2 8_555 3_655 111.8(3) no
Eu1 O7 Si2 8_555 . 137.8(5) no
Eu2 O7 Si2 3_655 . 95.4(4) no
Eu1 O8 Eu1 . 8_545 106.1(3) no
Eu1 O8 Eu3 . . 101.0(3) no
Eu1 O8 Si2 . . 94.5(4) no
Eu1 O8 Eu3 8_545 . 104.1(3) no
Eu1 O8 Si2 8_545 . 136.2(5) no
Eu3 O8 Si2 . . 109.4(4) no
Eu1 O9 Eu3 . . 119.4(4) no
Eu1 O9 B . . 139.8(8) no
Eu3 O9 B . . 100.5(7) no
Eu1 O10 Eu2 . 1_455 101.1(3) no
Eu1 O10 Eu3 . 8_545 124.5(5) no
Eu1 O10 Si1 . . 92.1(4) no
Eu2 O10 Eu3 1_455 8_545 101.3(3) no
Eu2 O10 Si1 1_455 . 84.7(5) no
Eu3 O10 Si1 8_545 . 140.1(6) no

loop_
_geom_bond_atom_site_label_1
_geom_bond_atom_site_label_2
_geom_bond_site_symmetry_2
_geom_bond_distance
_geom_bond_publ_flag
Eu1 Eu1 8_545 4.1471(8) no
Eu1 Eu1 8_555 4.1471(8) no
Eu1 Eu2 1_455 4.3528(8) no
Eu1 Eu2 3_655 4.0785(8) no
Eu1 Eu2 6_455 4.1079(8) no
Eu1 Eu2 8_555 3.9110(8) no
Eu1 Eu3 . 4.0439(7) no
Eu1 Eu3 8_555 4.0162(8) no
Eu1 Si1 . 3.184(3) no
Eu1 Si2 . 3.223(3) no
Eu1 Si2 6_455 3.236(3) no
Eu1 O1 6_455 2.507(8) yes
Eu1 O3 . 2.622(9) yes
Eu1 O6 . 2.423(9) yes
Eu1 O7 . 2.670(9) yes
Eu1 O7 8_545 2.384(9) yes
Eu1 O8 . 2.667(9) yes
Eu1 O8 8_555 2.521(9) yes
Eu1 O9 . 2.298(8) yes
Eu1 O10 . 2.690(10) yes
Eu2 Eu2 8_645 3.5137(7) no
Eu2 Eu2 8_655 3.5137(7) no
Eu2 Eu3 . 3.7830(7) no
Eu2 Eu3 8_645 4.1381(7) no
Eu2 Si1 1_655 3.216(3) no
Eu2 Si1 8_545 3.197(3) no
Eu2 Si2 . 3.549(3) no
Eu2 Si2 3_645 3.172(3) no
Eu2 O1 3_645 2.409(8) yes
Eu2 O1 6_555 2.372(8) yes
Eu2 O2 1_655 2.350(10) yes
Eu2 O2 8_545 2.490(10) yes
Eu2 O3 3_645 2.292(9) yes
Eu2 O3 6_555 2.575(9) yes
Eu2 O6 8_545 2.539(8) yes
Eu2 O7 3_645 2.576(9) yes
Eu2 O10 1_655 2.940(10) yes
Eu3 Eu3 5_656 3.8133(7) no
Eu3 Si2 . 3.459(3) no
Eu3 B . 2.940(10) no
Eu3 O2 1_655 2.435(9) yes
Eu3 O4 . 2.583(9) yes
Eu3 O5 4_556 2.301(9) yes
Eu3 O5 8_545 2.379(9) yes
Eu3 O6 8_545 2.375(9) yes
Eu3 O8 . 2.572(8) yes
Eu3 O9 . 2.385(9) yes
Eu3 O10 8_555 2.390(10) yes
Si1 O2 . 1.639(9) yes
Si1 O4 4_456 1.648(9) yes
Si1 O6 . 1.620(9) yes
Si1 O10 . 1.600(10) yes
Si2 O1 . 1.649(8) yes
Si2 O3 6_555 1.633(9) yes
Si2 O7 . 1.620(10) yes
Si2 O8 . 1.612(9) yes
B O4 . 1.430(10) yes
B O5 . 1.360(10) yes
B O9 . 1.340(10) yes
